data_4083274
loop_
_publ_author_name
'Macha, Bret B.'
'Boudreau, Jos\'ee'
'Maron, Laurent'
'Maris, Thierry'
'Fontaine, Fr\'ed\'eric-Georges'

_publ_section_title
;
 Coordination of a Di-tert-butylphosphidoboratabenzene Ligand to
 Electronically Unsaturated Group 10 Transition Metals
;
_journal_issue 17
_journal_name_full Organometallics
_journal_page_first 6428
_journal_paper_doi 10.1021/om300668u
_journal_volume 31
_journal_year 2012
_chemical_formula_sum 'C13 H23 B K P'
_chemical_formula_weight 260.19
_chemical_name_systematic
; 
 ? 
;
_space_group_IT_number 148
_symmetry_cell_setting rhombohedral
_symmetry_space_group_name_Hall '-R 3'
_symmetry_space_group_name_H-M 'R -3 :H'
_atom_sites_solution_hydrogens geom
_atom_sites_solution_primary direct
_atom_sites_solution_secondary difmap
_audit_creation_method SHELXL-97
_cell_angle_alpha 90.00
_cell_angle_beta 90.00
_cell_angle_gamma 120.00
_cell_formula_units_Z 18
_cell_length_a 23.8882(3)
_cell_length_b 23.8882(3)
_cell_length_c 14.1077(3)
_cell_measurement_reflns_used 6503
_cell_measurement_temperature 110(2)
_cell_measurement_theta_max 65.64
_cell_measurement_theta_min 3.70
_cell_volume 6971.94(19)
_computing_cell_refinement 'Bruker SMART'
_computing_data_collection 'Bruker SMART'
_computing_data_reduction 'Bruker SAINT'
_computing_molecular_graphics 'Bruker SHELXTL'
_computing_publication_material 'Bruker SHELXTL'
_computing_structure_refinement 'SHELXL-97 (Sheldrick, 2008)'
_computing_structure_solution 'SHELXS-97 (Sheldrick, 2008)'
_diffrn_ambient_temperature 110(2)
_diffrn_measured_fraction_theta_full 0.918
_diffrn_measured_fraction_theta_max 0.918
_diffrn_measurement_device_type 'CCD area detector'
_diffrn_measurement_method 'phi and omega scans'
_diffrn_radiation_monochromator graphite
_diffrn_radiation_source 'sealed tube'
_diffrn_radiation_type CuK\a
_diffrn_radiation_wavelength 1.54178
_diffrn_reflns_av_R_equivalents 0.0281
_diffrn_reflns_av_sigmaI/netI 0.0288
_diffrn_reflns_limit_h_max 23
_diffrn_reflns_limit_h_min -27
_diffrn_reflns_limit_k_max 28
_diffrn_reflns_limit_k_min -24
_diffrn_reflns_limit_l_max 16
_diffrn_reflns_limit_l_min -16
_diffrn_reflns_number 7348
_diffrn_reflns_theta_full 65.98
_diffrn_reflns_theta_max 65.98
_diffrn_reflns_theta_min 3.70
_exptl_absorpt_coefficient_mu 3.745
_exptl_absorpt_correction_T_max 0.7527
_exptl_absorpt_correction_T_min 0.6101
_exptl_absorpt_correction_type multi-scan
_exptl_absorpt_process_details 'SADABS V2008/1 (Bruker AXS)'
_exptl_crystal_colour colourless
_exptl_crystal_density_diffrn 1.115
_exptl_crystal_density_method 'not measured'
_exptl_crystal_description rhomb
_exptl_crystal_F_000 2520
_exptl_crystal_size_max 0.329
_exptl_crystal_size_mid 0.239
_exptl_crystal_size_min 0.124
_refine_diff_density_max 0.698
_refine_diff_density_min -0.531
_refine_diff_density_rms 0.059
_refine_ls_extinction_coef 0.00003(2)
_refine_ls_extinction_expression Fc^*^=kFc[1+0.001xFc^2^\l^3^/sin(2\q)]^-1/4^
_refine_ls_extinction_method SHELXL
_refine_ls_goodness_of_fit_ref 1.038
_refine_ls_hydrogen_treatment mixed
_refine_ls_matrix_type full
_refine_ls_number_parameters 172
_refine_ls_number_reflns 2486
_refine_ls_number_restraints 0
_refine_ls_restrained_S_all 1.038
_refine_ls_R_factor_all 0.0451
_refine_ls_R_factor_gt 0.0442
_refine_ls_shift/su_max 0.001
_refine_ls_shift/su_mean 0.000
_refine_ls_structure_factor_coef Fsqd
_refine_ls_weighting_details 'calc w=1/[\s^2^(Fo^2^)+(0.0456P)^2^+26.2202P] where P=(Fo^2^+2Fc^2^)/3'
_refine_ls_weighting_scheme calc
_refine_ls_wR_factor_gt 0.1081
_refine_ls_wR_factor_ref 0.1088
_reflns_number_gt 2407
_reflns_number_total 2486
_reflns_threshold_expression >2sigma(I)
_cod_data_source_file om300668u_si_002.cif
_cod_data_source_block fred2
_cod_depositor_comments
;
The following automatic conversions were performed:

'_symmetry_cell_setting' value 'Rhombohedral' changed to
'rhombohedral' according to
/usr/data/users/saulius/automatic-downloads/retrospective/ACS/lib/dictionaries/cif_core.dic
dictionary named 'cif_core.dic' version 2.4.2 from 2011-04-26.

Automatic conversion script
Id: cif_fix_values 2281 2013-09-26 08:29:07Z andrius 
;
_cod_original_sg_symbol_H-M 'R-3   '
_cod_database_code 4083274

loop_
_symmetry_equiv_pos_as_xyz
'x, y, z'
'-y, x-y, z'
'-x+y, -x, z'
'x+2/3, y+1/3, z+1/3'
'-y+2/3, x-y+1/3, z+1/3'
'-x+y+2/3, -x+1/3, z+1/3'
'x+1/3, y+2/3, z+2/3'
'-y+1/3, x-y+2/3, z+2/3'
'-x+y+1/3, -x+2/3, z+2/3'
'-x, -y, -z'
'y, -x+y, -z'
'x-y, x, -z'
'-x+2/3, -y+1/3, -z+1/3'
'y+2/3, -x+y+1/3, -z+1/3'
'x-y+2/3, x+1/3, -z+1/3'
'-x+1/3, -y+2/3, -z+2/3'
'y+1/3, -x+y+2/3, -z+2/3'
'x-y+1/3, x+2/3, -z+2/3'

loop_
_atom_site_label
_atom_site_type_symbol
_atom_site_fract_x
_atom_site_fract_y
_atom_site_fract_z
_atom_site_U_iso_or_equiv
_atom_site_adp_type
_atom_site_occupancy
_atom_site_symmetry_multiplicity
_atom_site_calc_flag
_atom_site_refinement_flags
K1 K 0.90888(2) 0.18090(2) 0.01682(4) 0.02938(19) Uani 1 1 d .
C1 C 0.86041(12) 0.03123(11) 0.07057(18) 0.0313(5) Uani 1 1 d .
C5 C 0.77056(12) 0.05801(12) 0.07230(19) 0.0326(6) Uani 1 1 d .
C2 C 0.85905(15) 0.03466(13) -0.0285(2) 0.0433(7) Uani 1 1 d .
C3 C 0.81671(16) 0.04874(13) -0.07616(19) 0.0476(8) Uani 1 1 d .
B1 B 0.81493(13) 0.04312(12) 0.12940(18) 0.0251(5) Uani 1 1 d .
C4 C 0.77316(14) 0.06004(13) -0.0264(2) 0.0440(7) Uani 1 1 d .
P1 P 0.80749(3) 0.04602(3) 0.26783(4) 0.0251(2) Uani 1 1 d .
C7 C 0.88912(13) 0.07017(13) 0.32277(18) 0.0365(6) Uani 1 1 d .
C6 C 0.74622(12) -0.04056(11) 0.30189(16) 0.0300(5) Uani 1 1 d .
C9 C 0.9128(2) 0.0226(2) 0.3147(4) 0.0950(17) Uani 1 1 d .
H9A H 0.9132 0.0115 0.2479 0.143 Uiso 1 1 calc R
H9B H 0.8840 -0.0167 0.3504 0.143 Uiso 1 1 calc R
H9C H 0.9567 0.0419 0.3406 0.143 Uiso 1 1 calc R
C8 C 0.68525(16) -0.05707(16) 0.2454(2) 0.0663(11) Uani 1 1 d .
H8A H 0.6941 -0.0566 0.1775 0.100 Uiso 1 1 calc R
H8B H 0.6721 -0.0250 0.2589 0.100 Uiso 1 1 calc R
H8C H 0.6504 -0.1001 0.2636 0.100 Uiso 1 1 calc R
C13 C 0.72902(16) -0.04467(15) 0.40564(19) 0.0520(8) Uani 1 1 d .
H13A H 0.6944 -0.0886 0.4205 0.078 Uiso 1 1 calc R
H13B H 0.7144 -0.0139 0.4196 0.078 Uiso 1 1 calc R
H13C H 0.7671 -0.0343 0.4442 0.078 Uiso 1 1 calc R
C10 C 0.93605(14) 0.13304(17) 0.2756(2) 0.0574(9) Uani 1 1 d .
H10A H 0.9781 0.1517 0.3075 0.086 Uiso 1 1 calc R
H10B H 0.9196 0.1632 0.2799 0.086 Uiso 1 1 calc R
H10C H 0.9410 0.1251 0.2088 0.086 Uiso 1 1 calc R
C11 C 0.88651(18) 0.0832(2) 0.4284(2) 0.0860(15) Uani 1 1 d .
H11A H 0.8562 0.0428 0.4604 0.129 Uiso 1 1 calc R
H11B H 0.8720 0.1147 0.4363 0.129 Uiso 1 1 calc R
H11C H 0.9296 0.1004 0.4561 0.129 Uiso 1 1 calc R
C12 C 0.7650(2) -0.09010(15) 0.2766(3) 0.0845(15) Uani 1 1 d .
H12A H 0.7987 -0.0863 0.3201 0.127 Uiso 1 1 calc R
H12B H 0.7815 -0.0828 0.2115 0.127 Uiso 1 1 calc R
H12C H 0.7272 -0.1335 0.2817 0.127 Uiso 1 1 calc R
H1 H 0.8895(14) 0.0196(14) 0.096(2) 0.037(7) Uiso 1 1 d .
H3 H 0.8167(16) 0.0491(16) -0.141(3) 0.060(10) Uiso 1 1 d .
H5 H 0.7392(15) 0.0675(14) 0.102(2) 0.043(8) Uiso 1 1 d .
H4 H 0.7447(15) 0.0697(15) -0.063(2) 0.049(9) Uiso 1 1 d .
H2 H 0.8862(16) 0.0276(15) -0.061(2) 0.048(9) Uiso 1 1 d .

loop_
_atom_site_aniso_label
_atom_site_aniso_U_11
_atom_site_aniso_U_22
_atom_site_aniso_U_33
_atom_site_aniso_U_23
_atom_site_aniso_U_13
_atom_site_aniso_U_12
K1 0.0255(3) 0.0253(3) 0.0352(3) 0.0019(2) 0.0037(2) 0.0111(2)
C1 0.0328(13) 0.0220(12) 0.0348(13) -0.0009(10) 0.0016(11) 0.0105(11)
C5 0.0304(13) 0.0255(12) 0.0355(13) 0.0075(10) -0.0022(11) 0.0093(11)
C2 0.0453(16) 0.0274(13) 0.0375(15) -0.0069(11) 0.0147(13) 0.0033(12)
C3 0.0612(19) 0.0320(14) 0.0217(13) 0.0021(11) -0.0030(13) 0.0024(14)
B1 0.0263(13) 0.0188(12) 0.0251(13) 0.0023(10) -0.0005(10) 0.0075(11)
C4 0.0455(16) 0.0301(14) 0.0374(15) 0.0098(11) -0.0149(13) 0.0047(12)
P1 0.0305(3) 0.0215(3) 0.0231(3) -0.0006(2) -0.0005(2) 0.0129(3)
C7 0.0392(14) 0.0355(14) 0.0319(13) -0.0035(11) -0.0104(11) 0.0164(12)
C6 0.0395(14) 0.0221(12) 0.0252(11) 0.0013(9) 0.0059(10) 0.0131(10)
C9 0.084(3) 0.091(3) 0.141(4) -0.045(3) -0.071(3) 0.068(3)
C8 0.0494(19) 0.0474(18) 0.058(2) 0.0167(15) -0.0119(16) -0.0092(15)
C13 0.0567(19) 0.0463(17) 0.0287(14) 0.0031(12) 0.0115(13) 0.0075(15)
C10 0.0316(15) 0.058(2) 0.065(2) 0.0135(16) -0.0058(14) 0.0091(14)
C11 0.052(2) 0.111(3) 0.0324(16) -0.0054(19) -0.0150(15) -0.006(2)
C12 0.094(3) 0.0237(15) 0.133(4) 0.0171(19) 0.070(3) 0.0270(17)

loop_
_atom_type_symbol
_atom_type_description
_atom_type_scat_dispersion_real
_atom_type_scat_dispersion_imag
_atom_type_scat_source
C C 0.0181 0.0091 'International Tables Vol C Tables 4.2.6.8 and 6.1.1.4'
H H 0.0000 0.0000 'International Tables Vol C Tables 4.2.6.8 and 6.1.1.4'
B B 0.0090 0.0039 'International Tables Vol C Tables 4.2.6.8 and 6.1.1.4'
P P 0.2955 0.4335 'International Tables Vol C Tables 4.2.6.8 and 6.1.1.4'
K K 0.3868 1.0657 'International Tables Vol C Tables 4.2.6.8 and 6.1.1.4'

loop_
_geom_angle_atom_site_label_1
_geom_angle_atom_site_label_2
_geom_angle_atom_site_label_3
_geom_angle
_geom_angle_site_symmetry_1
_geom_angle_site_symmetry_3
C3 K1 C2 26.23(9) 11_665 11_665
C3 K1 C3 127.14(14) 11_665 .
C2 K1 C3 101.08(10) 11_665 .
C3 K1 C4 147.52(9) 11_665 .
C2 K1 C4 123.62(9) 11_665 .
C3 K1 C4 25.73(9) . .
C3 K1 C2 103.40(10) 11_665 .
C2 K1 C2 78.46(12) 11_665 .
C3 K1 C2 25.71(9) . .
C4 K1 C2 45.18(9) . .
C3 K1 C4 25.46(9) 11_665 11_665
C2 K1 C4 45.07(9) 11_665 11_665
C3 K1 C4 140.11(9) . 11_665
C4 K1 C4 165.84(9) . 11_665
C2 K1 C4 122.44(8) . 11_665
C3 K1 C5 135.73(8) 11_665 .
C2 K1 C5 121.73(8) 11_665 .
C3 K1 C5 45.06(7) . .
C4 K1 C5 25.20(7) . .
C2 K1 C5 52.59(7) . .
C4 K1 C5 160.25(7) 11_665 .
C3 K1 C1 95.34(9) 11_665 .
C2 K1 C1 76.12(8) 11_665 .
C3 K1 C1 45.28(7) . .
C4 K1 C1 52.95(7) . .
C2 K1 C1 25.26(7) . .
C4 K1 C1 119.93(8) 11_665 .
C5 K1 C1 45.91(7) . .
C3 K1 C1 45.23(7) 11_665 11_665
C2 K1 C1 25.15(7) 11_665 11_665
C3 K1 C1 88.36(8) . 11_665
C4 K1 C1 113.99(8) . 11_665
C2 K1 C1 72.47(7) . 11_665
C4 K1 C1 51.97(7) 11_665 11_665
C5 K1 C1 124.50(7) . 11_665
C1 K1 C1 81.24(9) . 11_665
C3 K1 B1 109.19(8) 11_665 .
C2 K1 B1 97.11(7) 11_665 .
C3 K1 B1 53.68(7) . .
C4 K1 B1 46.00(6) . .
C2 K1 B1 45.74(7) . .
C4 K1 B1 134.26(8) 11_665 .
C5 K1 B1 26.59(6) . .
C1 K1 B1 26.43(6) . .
C1 K1 B1 106.97(7) 11_665 .
C3 K1 P1 111.77(7) 11_665 13_655
C2 K1 P1 137.74(7) 11_665 13_655
C3 K1 P1 121.08(7) . 13_655
C4 K1 P1 98.16(6) . 13_655
C2 K1 P1 143.09(6) . 13_655
C4 K1 P1 94.48(6) 11_665 13_655
C5 K1 P1 92.87(5) . 13_655
C1 K1 P1 135.74(5) . 13_655
C1 K1 P1 142.41(5) 11_665 13_655
B1 K1 P1 109.39(5) . 13_655
C3 K1 C5 43.65(7) 11_665 11_665
C2 K1 C5 51.26(7) 11_665 11_665
C3 K1 C5 123.27(7) . 11_665
C4 K1 C5 145.69(7) . 11_665
C2 K1 C5 115.31(7) . 11_665
C4 K1 C5 24.00(7) 11_665 11_665
C5 K1 C5 167.66(7) . 11_665
C1 K1 C5 124.78(7) . 11_665
C1 K1 C5 44.23(6) 11_665 11_665
B1 K1 C5 148.33(7) . 11_665
P1 K1 C5 98.18(5) 13_655 11_665
C2 C1 B1 120.0(3) . .
C2 C1 K1 73.07(15) . .
B1 C1 K1 79.30(13) . .
C2 C1 K1 68.78(15) . 12_545
B1 C1 K1 84.83(14) . 12_545
K1 C1 K1 123.05(8) . 12_545
C2 C1 H1 116.3(18) . .
B1 C1 H1 123.7(18) . .
K1 C1 H1 120.4(18) . .
K1 C1 H1 113.9(17) 12_545 .
C4 C5 B1 121.2(3) . .
C4 C5 K1 73.68(15) . .
B1 C5 K1 79.85(14) . .
C4 C5 K1 69.73(16) . 12_545
B1 C5 K1 80.14(14) . 12_545
K1 C5 K1 119.59(9) . 12_545
C4 C5 H5 116.7(18) . .
B1 C5 H5 122.1(18) . .
K1 C5 H5 116.6(17) . .
K1 C5 H5 122.4(17) 12_545 .
C3 C2 C1 122.5(3) . .
C3 C2 K1 75.73(16) . 12_545
C1 C2 K1 86.07(15) . 12_545
C3 C2 K1 75.29(16) . .
C1 C2 K1 81.67(15) . .
K1 C2 K1 135.26(11) 12_545 .
C3 C2 H2 119(2) . .
C1 C2 H2 118(2) . .
K1 C2 H2 109(2) 12_545 .
K1 C2 H2 114(2) . .
C2 C3 C4 120.6(3) . .
C2 C3 K1 78.05(16) . 12_545
C4 C3 K1 84.03(16) . 12_545
C2 C3 K1 79.00(16) . .
C4 C3 K1 78.90(16) . .
K1 C3 K1 138.79(9) 12_545 .
C2 C3 H3 119(2) . .
C4 C3 H3 120(2) . .
K1 C3 H3 106(2) 12_545 .
K1 C3 H3 115(2) . .
C1 B1 C5 114.2(2) . .
C1 B1 P1 129.95(19) . .
C5 B1 P1 115.83(19) . .
C1 B1 K1 74.26(13) . .
C5 B1 K1 73.56(13) . .
P1 B1 K1 117.97(10) . .
C1 B1 K1 69.78(13) . 12_545
C5 B1 K1 74.67(14) . 12_545
P1 B1 K1 126.63(10) . 12_545
K1 B1 K1 115.15(7) . 12_545
C3 C4 C5 121.5(3) . .
C3 C4 K1 75.37(16) . .
C5 C4 K1 81.12(15) . .
C3 C4 K1 70.50(16) . 12_545
C5 C4 K1 86.27(16) . 12_545
K1 C4 K1 129.60(11) . 12_545
C3 C4 H4 117.2(19) . .
C5 C4 H4 121.2(19) . .
K1 C4 H4 114.2(18) . .
K1 C4 H4 114.0(19) 12_545 .
C7 P1 C6 109.97(11) . .
C7 P1 B1 108.59(12) . .
C6 P1 B1 104.27(10) . .
C7 P1 K1 112.51(8) . 13_655
C6 P1 K1 113.49(8) . 13_655
B1 P1 K1 107.54(8) . 13_655
C9 C7 C10 110.2(3) . .
C9 C7 C11 107.2(3) . .
C10 C7 C11 108.2(3) . .
C9 C7 P1 117.1(2) . .
C10 C7 P1 105.16(18) . .
C11 C7 P1 108.6(2) . .
C12 C6 C13 110.9(3) . .
C12 C6 C8 107.1(3) . .
C13 C6 C8 107.2(2) . .
C12 C6 P1 115.16(19) . .
C13 C6 P1 110.60(18) . .
C8 C6 P1 105.33(18) . .
C7 C9 H9A 109.5 . .
C7 C9 H9B 109.5 . .
H9A C9 H9B 109.5 . .
C7 C9 H9C 109.5 . .
H9A C9 H9C 109.5 . .
H9B C9 H9C 109.5 . .
C6 C8 H8A 109.5 . .
C6 C8 H8B 109.5 . .
H8A C8 H8B 109.5 . .
C6 C8 H8C 109.5 . .
H8A C8 H8C 109.5 . .
H8B C8 H8C 109.5 . .
C6 C13 H13A 109.5 . .
C6 C13 H13B 109.5 . .
H13A C13 H13B 109.5 . .
C6 C13 H13C 109.5 . .
H13A C13 H13C 109.5 . .
H13B C13 H13C 109.5 . .
C7 C10 H10A 109.5 . .
C7 C10 H10B 109.5 . .
H10A C10 H10B 109.5 . .
C7 C10 H10C 109.5 . .
H10A C10 H10C 109.5 . .
H10B C10 H10C 109.5 . .
C7 C11 H11A 109.5 . .
C7 C11 H11B 109.5 . .
H11A C11 H11B 109.5 . .
C7 C11 H11C 109.5 . .
H11A C11 H11C 109.5 . .
H11B C11 H11C 109.5 . .
C6 C12 H12A 109.5 . .
C6 C12 H12B 109.5 . .
H12A C12 H12B 109.5 . .
C6 C12 H12C 109.5 . .
H12A C12 H12C 109.5 . .
H12B C12 H12C 109.5 . .

loop_
_geom_bond_atom_site_label_1
_geom_bond_atom_site_label_2
_geom_bond_distance
_geom_bond_site_symmetry_2
K1 C3 3.045(3) 11_665
K1 C2 3.074(3) 11_665
K1 C3 3.096(3) .
K1 C4 3.140(3) .
K1 C2 3.142(3) .
K1 C4 3.213(3) 11_665
K1 C5 3.232(2) .
K1 C1 3.250(2) .
K1 C1 3.290(3) 11_665
K1 B1 3.317(2) .
K1 P1 3.3707(8) 13_655
K1 C5 3.418(3) 11_665
C1 C2 1.402(4) .
C1 B1 1.503(4) .
C1 K1 3.290(3) 12_545
C1 H1 0.94(3) .
C5 C4 1.393(4) .
C5 B1 1.509(4) .
C5 K1 3.418(3) 12_545
C5 H5 0.98(3) .
C2 C3 1.389(5) .
C2 K1 3.074(3) 12_545
C2 H2 0.88(3) .
C3 C4 1.389(5) .
C3 K1 3.045(3) 12_545
C3 H3 0.91(4) .
B1 P1 1.965(3) .
B1 K1 3.492(3) 12_545
C4 K1 3.213(3) 12_545
C4 H4 0.97(3) .
P1 C7 1.900(3) .
P1 C6 1.904(2) .
P1 K1 3.3707(7) 13_655
C7 C9 1.507(4) .
C7 C10 1.507(4) .
C7 C11 1.530(4) .
C6 C12 1.504(4) .
C6 C13 1.510(3) .
C6 C8 1.529(4) .
C9 H9A 0.9800 .
C9 H9B 0.9800 .
C9 H9C 0.9800 .
C8 H8A 0.9800 .
C8 H8B 0.9800 .
C8 H8C 0.9800 .
C13 H13A 0.9800 .
C13 H13B 0.9800 .
C13 H13C 0.9800 .
C10 H10A 0.9800 .
C10 H10B 0.9800 .
C10 H10C 0.9800 .
C11 H11A 0.9800 .
C11 H11B 0.9800 .
C11 H11C 0.9800 .
C12 H12A 0.9800 .
C12 H12B 0.9800 .
C12 H12C 0.9800 .

loop_
_geom_torsion_atom_site_label_1
_geom_torsion_atom_site_label_2
_geom_torsion_atom_site_label_3
_geom_torsion_atom_site_label_4
_geom_torsion
_geom_torsion_site_symmetry_1
_geom_torsion_site_symmetry_4
C3 K1 C1 C2 -110.31(18) 11_665 .
C2 K1 C1 C2 -92.3(2) 11_665 .
C3 K1 C1 C2 29.22(18) . .
C4 K1 C1 C2 61.98(18) . .
C4 K1 C1 C2 -103.30(18) 11_665 .
C5 K1 C1 C2 94.08(19) . .
C1 K1 C1 C2 -67.20(18) 11_665 .
B1 K1 C1 C2 126.1(2) . .
P1 K1 C1 C2 120.65(17) 13_655 .
C5 K1 C1 C2 -75.38(19) 11_665 .
C3 K1 C1 B1 123.61(15) 11_665 .
C2 K1 C1 B1 141.58(15) 11_665 .
C3 K1 C1 B1 -96.86(17) . .
C4 K1 C1 B1 -64.10(15) . .
C2 K1 C1 B1 -126.1(2) . .
C4 K1 C1 B1 130.61(14) 11_665 .
C5 K1 C1 B1 -32.00(13) . .
C1 K1 C1 B1 166.72(17) 11_665 .
P1 K1 C1 B1 -5.43(17) 13_655 .
C5 K1 C1 B1 158.53(13) 11_665 .
C3 K1 C1 K1 -159.82(9) 11_665 12_545
C2 K1 C1 K1 -141.84(11) 11_665 12_545
C3 K1 C1 K1 -20.29(10) . 12_545
C4 K1 C1 K1 12.47(9) . 12_545
C2 K1 C1 K1 -49.51(16) . 12_545
C4 K1 C1 K1 -152.81(8) 11_665 12_545
C5 K1 C1 K1 44.57(9) . 12_545
C1 K1 C1 K1 -116.71(12) 11_665 12_545
B1 K1 C1 K1 76.57(15) . 12_545
P1 K1 C1 K1 71.14(11) 13_655 12_545
C5 K1 C1 K1 -124.89(9) 11_665 12_545
C3 K1 C5 C4 -131.17(18) 11_665 .
C2 K1 C5 C4 -102.41(19) 11_665 .
C3 K1 C5 C4 -29.74(18) . .
C2 K1 C5 C4 -62.67(19) . .
C4 K1 C5 C4 -145.1(3) 11_665 .
C1 K1 C5 C4 -95.1(2) . .
C1 K1 C5 C4 -72.45(19) 11_665 .
B1 K1 C5 C4 -126.9(3) . .
P1 K1 C5 C4 103.14(18) 13_655 .
C5 K1 C5 C4 -50.5(4) 11_665 .
C3 K1 C5 B1 -4.3(2) 11_665 .
C2 K1 C5 B1 24.47(18) 11_665 .
C3 K1 C5 B1 97.14(18) . .
C4 K1 C5 B1 126.9(3) . .
C2 K1 C5 B1 64.20(16) . .
C4 K1 C5 B1 -18.2(3) 11_665 .
C1 K1 C5 B1 31.80(13) . .
C1 K1 C5 B1 54.43(17) 11_665 .
P1 K1 C5 B1 -129.99(14) 13_655 .
C5 K1 C5 B1 76.4(3) 11_665 .
C3 K1 C5 K1 -76.73(13) 11_665 12_545
C2 K1 C5 K1 -47.96(12) 11_665 12_545
C3 K1 C5 K1 24.71(10) . 12_545
C4 K1 C5 K1 54.45(17) . 12_545
C2 K1 C5 K1 -8.23(8) . 12_545
C4 K1 C5 K1 -90.7(2) 11_665 12_545
C1 K1 C5 K1 -40.63(8) . 12_545
C1 K1 C5 K1 -18.00(12) 11_665 12_545
B1 K1 C5 K1 -72.43(15) . 12_545
P1 K1 C5 K1 157.58(7) 13_655 12_545
C5 K1 C5 K1 4.0(3) 11_665 12_545
B1 C1 C2 C3 -0.1(4) . .
K1 C1 C2 C3 -66.6(2) . .
K1 C1 C2 C3 70.3(2) 12_545 .
B1 C1 C2 K1 -70.4(2) . 12_545
K1 C1 C2 K1 -136.86(10) . 12_545
B1 C1 C2 K1 66.5(2) . .
K1 C1 C2 K1 136.86(10) 12_545 .
C3 K1 C2 C3 -159.38(13) 11_665 .
C2 K1 C2 C3 -151.2(2) 11_665 .
C4 K1 C2 C3 30.28(16) . .
C4 K1 C2 C3 -140.88(16) 11_665 .
C5 K1 C2 C3 62.51(17) . .
C1 K1 C2 C3 126.9(3) . .
C1 K1 C2 C3 -125.93(18) 11_665 .
B1 K1 C2 C3 96.75(19) . .
P1 K1 C2 C3 38.4(2) 13_655 .
C5 K1 C2 C3 -114.63(17) 11_665 .
C3 K1 C2 C1 73.71(18) 11_665 .
C2 K1 C2 C1 81.89(18) 11_665 .
C3 K1 C2 C1 -126.9(3) . .
C4 K1 C2 C1 -96.63(19) . .
C4 K1 C2 C1 92.21(18) 11_665 .
C5 K1 C2 C1 -64.40(16) . .
C1 K1 C2 C1 107.16(19) 11_665 .
B1 K1 C2 C1 -30.16(15) . .
P1 K1 C2 C1 -88.5(2) 13_655 .
C5 K1 C2 C1 118.47(17) 11_665 .
C3 K1 C2 K1 149.45(14) 11_665 12_545
C2 K1 C2 K1 157.63(19) 11_665 12_545
C3 K1 C2 K1 -51.17(18) . 12_545
C4 K1 C2 K1 -20.89(12) . 12_545
C4 K1 C2 K1 167.95(13) 11_665 12_545
C5 K1 C2 K1 11.34(11) . 12_545
C1 K1 C2 K1 75.74(18) . 12_545
C1 K1 C2 K1 -177.10(16) 11_665 12_545
B1 K1 C2 K1 45.58(12) . 12_545
P1 K1 C2 K1 -12.7(2) 13_655 12_545
C5 K1 C2 K1 -165.80(12) 11_665 12_545
C1 C2 C3 C4 -0.1(4) . .
K1 C2 C3 C4 75.6(2) 12_545 .
K1 C2 C3 C4 -69.9(2) . .
C1 C2 C3 K1 -75.7(2) . 12_545
K1 C2 C3 K1 -145.54(8) . 12_545
C1 C2 C3 K1 69.8(2) . .
K1 C2 C3 K1 145.54(8) 12_545 .
C3 K1 C3 C2 25.45(15) 11_665 .
C2 K1 C3 C2 28.8(2) 11_665 .
C4 K1 C3 C2 -124.5(2) . .
C4 K1 C3 C2 56.1(2) 11_665 .
C5 K1 C3 C2 -95.42(18) . .
C1 K1 C3 C2 -28.70(15) . .
C1 K1 C3 C2 50.57(17) 11_665 .
B1 K1 C3 C2 -61.97(16) . .
P1 K1 C3 C2 -154.15(15) 13_655 .
C5 K1 C3 C2 79.39(17) 11_665 .
C3 K1 C3 C4 149.98(16) 11_665 .
C2 K1 C3 C4 153.29(16) 11_665 .
C2 K1 C3 C4 124.5(2) . .
C4 K1 C3 C4 -179.32(13) 11_665 .
C5 K1 C3 C4 29.11(14) . .
C1 K1 C3 C4 95.83(18) . .
C1 K1 C3 C4 175.11(17) 11_665 .
B1 K1 C3 C4 62.57(16) . .
P1 K1 C3 C4 -29.61(18) 13_655 .
C5 K1 C3 C4 -156.08(15) 11_665 .
C3 K1 C3 K1 82.61(16) 11_665 12_545
C2 K1 C3 K1 85.9(2) 11_665 12_545
C4 K1 C3 K1 -67.37(19) . 12_545
C2 K1 C3 K1 57.16(18) . 12_545
C4 K1 C3 K1 113.30(18) 11_665 12_545
C5 K1 C3 K1 -38.26(15) . 12_545
C1 K1 C3 K1 28.46(15) . 12_545
C1 K1 C3 K1 107.73(19) 11_665 12_545
B1 K1 C3 K1 -4.81(15) . 12_545
P1 K1 C3 K1 -96.98(19) 13_655 12_545
C5 K1 C3 K1 136.55(16) 11_665 12_545
C2 C1 B1 C5 0.1(3) . .
K1 C1 B1 C5 63.34(18) . .
K1 C1 B1 C5 -61.71(19) 12_545 .
C2 C1 B1 P1 -176.74(19) . .
K1 C1 B1 P1 -113.5(2) . .
K1 C1 B1 P1 121.40(19) 12_545 .
C2 C1 B1 K1 -63.2(2) . .
K1 C1 B1 K1 -125.05(6) 12_545 .
C2 C1 B1 K1 61.9(2) . 12_545
K1 C1 B1 K1 125.05(6) . 12_545
C4 C5 B1 C1 0.0(3) . .
K1 C5 B1 C1 -63.75(18) . .
K1 C5 B1 C1 58.96(18) 12_545 .
C4 C5 B1 P1 177.38(19) . .
K1 C5 B1 P1 113.60(14) . .
K1 C5 B1 P1 -123.69(14) 12_545 .
C4 C5 B1 K1 63.8(2) . .
K1 C5 B1 K1 122.71(6) 12_545 .
C4 C5 B1 K1 -58.9(2) . 12_545
K1 C5 B1 K1 -122.71(6) . 12_545
C3 K1 B1 C1 -61.41(16) 11_665 .
C2 K1 B1 C1 -37.44(15) 11_665 .
C3 K1 B1 C1 61.12(15) . .
C4 K1 B1 C1 93.50(17) . .
C2 K1 B1 C1 28.79(15) . .
C4 K1 B1 C1 -66.72(17) 11_665 .
C5 K1 B1 C1 121.8(2) . .
C1 K1 B1 C1 -13.73(17) 11_665 .
P1 K1 B1 C1 175.99(13) 13_655 .
C5 K1 B1 C1 -34.9(2) 11_665 .
C3 K1 B1 C5 176.83(15) 11_665 .
C2 K1 B1 C5 -159.21(15) 11_665 .
C3 K1 B1 C5 -60.65(16) . .
C4 K1 B1 C5 -28.26(15) . .
C2 K1 B1 C5 -92.98(17) . .
C4 K1 B1 C5 171.51(14) 11_665 .
C1 K1 B1 C5 -121.8(2) . .
C1 K1 B1 C5 -135.50(15) 11_665 .
P1 K1 B1 C5 54.22(15) 13_655 .
C5 K1 B1 C5 -156.69(12) 11_665 .
C3 K1 B1 P1 65.87(14) 11_665 .
C2 K1 B1 P1 89.84(13) 11_665 .
C3 K1 B1 P1 -171.60(17) . .
C4 K1 B1 P1 -139.22(18) . .
C2 K1 B1 P1 156.07(18) . .
C4 K1 B1 P1 60.56(16) 11_665 .
C5 K1 B1 P1 -111.0(2) . .
C1 K1 B1 P1 127.3(2) . .
C1 K1 B1 P1 113.54(12) 11_665 .
P1 K1 B1 P1 -56.73(13) 13_655 .
C5 K1 B1 P1 92.36(16) 11_665 .
C3 K1 B1 K1 -119.47(9) 11_665 12_545
C2 K1 B1 K1 -95.51(9) 11_665 12_545
C3 K1 B1 K1 3.05(9) . 12_545
C4 K1 B1 K1 35.44(10) . 12_545
C2 K1 B1 K1 -29.28(10) . 12_545
C4 K1 B1 K1 -124.79(9) 11_665 12_545
C5 K1 B1 K1 63.70(14) . 12_545
C1 K1 B1 K1 -58.07(13) . 12_545
C1 K1 B1 K1 -71.80(9) 11_665 12_545
P1 K1 B1 K1 117.92(7) 13_655 12_545
C5 K1 B1 K1 -92.99(13) 11_665 12_545
C2 C3 C4 C5 0.3(4) . .
K1 C3 C4 C5 72.6(2) 12_545 .
K1 C3 C4 C5 -69.7(2) . .
C2 C3 C4 K1 70.0(2) . .
K1 C3 C4 K1 142.31(8) 12_545 .
C2 C3 C4 K1 -72.3(2) . 12_545
K1 C3 C4 K1 -142.31(8) . 12_545
B1 C5 C4 C3 -0.3(4) . .
K1 C5 C4 C3 66.7(2) . .
K1 C5 C4 C3 -64.4(2) 12_545 .
B1 C5 C4 K1 -66.9(2) . .
K1 C5 C4 K1 -131.05(9) 12_545 .
B1 C5 C4 K1 64.1(2) . 12_545
K1 C5 C4 K1 131.05(9) . 12_545
C3 K1 C4 C3 -47.9(3) 11_665 .
C2 K1 C4 C3 -31.99(19) 11_665 .
C2 K1 C4 C3 -30.26(16) . .
C4 K1 C4 C3 1.8(4) 11_665 .
C5 K1 C4 C3 -126.0(3) . .
C1 K1 C4 C3 -62.34(17) . .
C1 K1 C4 C3 -5.35(18) 11_665 .
B1 K1 C4 C3 -96.17(19) . .
P1 K1 C4 C3 154.69(16) 13_655 .
C5 K1 C4 C3 37.0(2) 11_665 .
C3 K1 C4 C5 78.1(2) 11_665 .
C2 K1 C4 C5 94.04(19) 11_665 .
C3 K1 C4 C5 126.0(3) . .
C2 K1 C4 C5 95.77(19) . .
C4 K1 C4 C5 127.8(2) 11_665 .
C1 K1 C4 C5 63.68(16) . .
C1 K1 C4 C5 120.67(18) 11_665 .
B1 K1 C4 C5 29.86(15) . .
P1 K1 C4 C5 -79.28(17) 13_655 .
C5 K1 C4 C5 163.00(18) 11_665 .
C3 K1 C4 K1 0.5(2) 11_665 12_545
C2 K1 C4 K1 16.43(16) 11_665 12_545
C3 K1 C4 K1 48.42(17) . 12_545
C2 K1 C4 K1 18.16(10) . 12_545
C4 K1 C4 K1 50.2(2) 11_665 12_545
C5 K1 C4 K1 -77.61(17) . 12_545
C1 K1 C4 K1 -13.92(9) . 12_545
C1 K1 C4 K1 43.07(14) 11_665 12_545
B1 K1 C4 K1 -47.75(10) . 12_545
P1 K1 C4 K1 -156.89(11) 13_655 12_545
C5 K1 C4 K1 85.39(15) 11_665 12_545
C1 B1 P1 C7 26.3(3) . .
C5 B1 P1 C7 -150.51(18) . .
K1 B1 P1 C7 -66.20(14) . .
K1 B1 P1 C7 119.84(14) 12_545 .
C1 B1 P1 C6 -90.9(2) . .
C5 B1 P1 C6 92.27(19) . .
K1 B1 P1 C6 176.58(11) . .
K1 B1 P1 C6 2.62(16) 12_545 .
C1 B1 P1 K1 148.3(2) . 13_655
C5 B1 P1 K1 -28.51(19) . 13_655
K1 B1 P1 K1 55.81(11) . 13_655
K1 B1 P1 K1 -118.16(11) 12_545 13_655
C6 P1 C7 C9 45.9(3) . .
B1 P1 C7 C9 -67.6(3) . .
K1 P1 C7 C9 173.5(3) 13_655 .
C6 P1 C7 C10 168.7(2) . .
B1 P1 C7 C10 55.2(2) . .
K1 P1 C7 C10 -63.7(2) 13_655 .
C6 P1 C7 C11 -75.6(3) . .
B1 P1 C7 C11 170.9(2) . .
K1 P1 C7 C11 51.9(3) 13_655 .
C7 P1 C6 C12 -56.1(3) . .
B1 P1 C6 C12 60.2(3) . .
K1 P1 C6 C12 176.9(3) 13_655 .
C7 P1 C6 C13 70.7(2) . .
B1 P1 C6 C13 -173.1(2) . .
K1 P1 C6 C13 -56.4(2) 13_655 .
C7 P1 C6 C8 -173.9(2) . .
B1 P1 C6 C8 -57.6(2) . .
K1 P1 C6 C8 59.1(2) 13_655 .
